data_2106118
loop_
_publ_author_name
'Visser, D.'
'Ijdo, D.J.W.'
'Verschoor, G.C.'

_publ_section_title
;
 The structure of K Ni Cl3 at room temperature
;
_journal_name_full 'Acta Crystallographica B (24,1968-38,1982)'
_journal_page_first 28
_journal_page_last 34
_journal_volume 36
_journal_year 1980
_chemical_formula_sum 'Cl3 K Ni'
_chemical_name_systematic 'K (Ni Cl3)'
_space_group_IT_number 185
_symmetry_space_group_name_Hall 'P 6c -2'
_symmetry_space_group_name_H-M 'P 63 c m'
_cell_angle_alpha 90
_cell_angle_beta 90
_cell_angle_gamma 120
_cell_formula_units_Z 6
_cell_length_a 11.795
_cell_length_b 11.795
_cell_length_c 5.926
_cell_volume 713.983
_citation_journal_id_ASTM ACBCAR
_cod_data_source_file Visser_ACBCAR_1980_1267.cif
_cod_data_source_block Cl3K1Ni1
_cod_original_cell_volume 713.9835
_cod_original_formula_sum 'Cl3 K1 Ni1'
_cod_database_code 2106118

loop_
_symmetry_equiv_pos_as_xyz
x,y,z
x-y,x,z+1/2
-y,x-y,z
-x,-y,z+1/2
-x+y,-x,z
y,-x+y,z+1/2
y,x,z
-x+y,y,z+1/2
-x,-x+y,z
-y,-x,z+1/2
x-y,-y,z
x,x-y,z+1/2

loop_
_atom_site_label
_atom_site_type_symbol
_atom_site_fract_x
_atom_site_fract_y
_atom_site_fract_z
_atom_site_occupancy
_atom_site_U_iso_or_equiv
Ni1 Ni+2 0 0 0 1 0.0
Ni2 Ni+2 0.3333 0.6667 0.123 1 0.0
K1 K+1 0.3353 0.3353 0.3294 1 0.0
Cl1 Cl-1 0.1598 0 0.2604 1 0.0
Cl2 Cl-1 0.5056 0.1732 0.3852 1 0.0
